data_7019114
loop_
_publ_author_name
'Krishnamoorthy, Paramasivam'
'Sathyadevi, Palanisamy'
'Butorac, Rachel R.'
'Cowley, Alan H.'
'Bhuvanesh, Nattamai S. P.'
'Dharmaraj, Nallasamy'

_publ_section_title
;
 Variation in the biomolecular interactions of nickel(ii) hydrazone
 complexes upon tuning the hydrazide fragment.
;
_journal_issue 22
_journal_name_full 'Dalton transactions (Cambridge, England : 2003)'
_journal_page_first 6842
_journal_page_last 6854
_journal_paper_doi 10.1039/c2dt30121k
_journal_volume 41
_journal_year 2012
_chemical_formula_moiety 'C34 H25 N2 Ni1 O2 P S'
_chemical_formula_sum 'C34 H25 N2 Ni O2 P S'
_chemical_formula_weight 615.30
_chemical_name_systematic
;
?
;
_space_group_IT_number 14
_symmetry_cell_setting monoclinic
_symmetry_space_group_name_Hall '-P 2ybc'
_symmetry_space_group_name_H-M 'P 1 21/c 1'
_atom_sites_solution_hydrogens geom
_atom_sites_solution_primary direct
_atom_sites_solution_secondary difmap
_audit_creation_method SHELXL-97
_cell_angle_alpha 90.00
_cell_angle_beta 125.601(15)
_cell_angle_gamma 90.00
_cell_formula_units_Z 4
_cell_length_a 15.499(3)
_cell_length_b 10.844(5)
_cell_length_c 21.084(4)
_cell_measurement_reflns_used 11077
_cell_measurement_temperature 100(2)
_cell_measurement_theta_max 31.0697
_cell_measurement_theta_min 1.6180
_cell_volume 2881.3(16)
_computing_cell_refinement 'CrystalClear (Rigaku Inc., 2008)'
_computing_data_collection 'CrystalClear (Rigaku Inc., 2008)'
_computing_data_reduction 'CrystalClear (Rigaku Inc., 2008)'
_computing_molecular_graphics 'XP SHELXTL/PC, Siemens Analytical'
_computing_structure_refinement 'XL SHELXTL/PC, Siemens Analytical'
_computing_structure_solution
;

SIR97 - Altomare A., Burla M.C., Camalli M., Cascarano G.L., Giacovazzo C.,
Guagliardi A., Moliterni A.G.G., Polidori G.,Spagna R.
;
_diffrn_ambient_temperature 100(2)
_diffrn_measured_fraction_theta_full 0.998
_diffrn_measured_fraction_theta_max 0.998
_diffrn_measurement_device_type 'Rigaku AFC-12 with Saturn 724+ CCD'
_diffrn_measurement_method \w-scans
_diffrn_radiation_monochromator graphite
_diffrn_radiation_source 'fine-focus sealed tube'
_diffrn_radiation_type MoK\a
_diffrn_radiation_wavelength 0.71069
_diffrn_reflns_av_R_equivalents 0.0294
_diffrn_reflns_av_sigmaI/netI 0.0171
_diffrn_reflns_limit_h_max 20
_diffrn_reflns_limit_h_min -20
_diffrn_reflns_limit_k_max 12
_diffrn_reflns_limit_k_min -14
_diffrn_reflns_limit_l_max 27
_diffrn_reflns_limit_l_min -27
_diffrn_reflns_number 52023
_diffrn_reflns_theta_full 27.48
_diffrn_reflns_theta_max 27.48
_diffrn_reflns_theta_min 3.03
_exptl_absorpt_coefficient_mu 0.836
_exptl_absorpt_correction_T_max 0.8919
_exptl_absorpt_correction_T_min 0.7996
_exptl_absorpt_correction_type multi-scan
_exptl_absorpt_process_details
;
Abscor. T. Higashi. (2001). Rigaku Corp. Tokyo, Japan
;
_exptl_crystal_colour Red
_exptl_crystal_density_diffrn 1.418
_exptl_crystal_density_method 'not measured'
_exptl_crystal_description Prism
_exptl_crystal_F_000 1272
_exptl_crystal_size_max 0.28
_exptl_crystal_size_mid 0.15
_exptl_crystal_size_min 0.14
_refine_diff_density_max 0.407
_refine_diff_density_min -0.259
_refine_diff_density_rms 0.055
_refine_ls_extinction_method none
_refine_ls_goodness_of_fit_ref 1.081
_refine_ls_hydrogen_treatment constr
_refine_ls_matrix_type full
_refine_ls_number_parameters 370
_refine_ls_number_reflns 6598
_refine_ls_number_restraints 0
_refine_ls_restrained_S_all 1.081
_refine_ls_R_factor_all 0.0322
_refine_ls_R_factor_gt 0.0284
_refine_ls_shift/su_max 0.001
_refine_ls_shift/su_mean 0.000
_refine_ls_structure_factor_coef Fsqd
_refine_ls_weighting_details 'calc w=1/[\s^2^(Fo^2^)+(0.0352P)^2^+1.7781P] where P=(Fo^2^+2Fc^2^)/3'
_refine_ls_weighting_scheme calc
_refine_ls_wR_factor_gt 0.0723
_refine_ls_wR_factor_ref 0.0738
_reflns_number_gt 5963
_reflns_number_total 6598
_reflns_threshold_expression >2sigma(I)
_cod_data_source_file c2dt30121k.txt
_cod_data_source_block shelxl
_cod_depositor_comments
;
The following automatic conversions were performed:

'_symmetry_cell_setting' value 'Monoclinic' changed to 'monoclinic'
according to /home/saulius/struct/CIF-dictionaries/cif_core.dic
dictionary named 'cif_core.dic' version 2.4.1 from 2010-06-29.

Automatic conversion script
Id: cif_fix_values 1715 2011-07-08 13:25:40Z adriana 
;
_cod_original_sg_symbol_H-M P21/c
_cod_database_code 7019114

loop_
_symmetry_equiv_pos_as_xyz
'x, y, z'
'-x, y+1/2, -z+1/2'
'-x, -y, -z'
'x, -y-1/2, z-1/2'

loop_
_atom_site_label
_atom_site_type_symbol
_atom_site_fract_x
_atom_site_fract_y
_atom_site_fract_z
_atom_site_U_iso_or_equiv
_atom_site_adp_type
_atom_site_occupancy
_atom_site_symmetry_multiplicity
_atom_site_calc_flag
_atom_site_refinement_flags
C1 C 0.05217(11) -0.49010(14) -0.34435(9) 0.0157(3) Uani 1 1 d .
C2 C 0.02645(12) -0.55678(15) -0.29883(9) 0.0184(3) Uani 1 1 d .
H2 H 0.0640 -0.6303 -0.2730 0.022 Uiso 1 1 calc R
C3 C -0.05090(12) -0.51664(15) -0.29198(9) 0.0200(3) Uani 1 1 d .
H3 H -0.0666 -0.5631 -0.2617 0.024 Uiso 1 1 calc R
C4 C -0.10894(12) -0.40625(15) -0.32926(9) 0.0193(3) Uani 1 1 d .
C5 C -0.18774(13) -0.36388(17) -0.32024(10) 0.0238(3) Uani 1 1 d .
H5 H -0.2022 -0.4100 -0.2891 0.029 Uiso 1 1 calc R
C6 C -0.24359(13) -0.25750(17) -0.35568(10) 0.0265(4) Uani 1 1 d .
H6 H -0.2968 -0.2307 -0.3497 0.032 Uiso 1 1 calc R
C7 C -0.22114(13) -0.18888(17) -0.40089(10) 0.0252(4) Uani 1 1 d .
H7 H -0.2592 -0.1149 -0.4252 0.030 Uiso 1 1 calc R
C8 C -0.14444(12) -0.22745(15) -0.41043(9) 0.0210(3) Uani 1 1 d .
H8 H -0.1300 -0.1789 -0.4408 0.025 Uiso 1 1 calc R
C9 C -0.08672(11) -0.33820(15) -0.37583(8) 0.0176(3) Uani 1 1 d .
C10 C -0.00664(11) -0.38382(14) -0.38542(8) 0.0157(3) Uani 1 1 d .
C11 C 0.00987(11) -0.32246(14) -0.43748(8) 0.0164(3) Uani 1 1 d .
H11 H -0.0330 -0.2528 -0.4653 0.020 Uiso 1 1 calc R
C12 C 0.16400(11) -0.33281(13) -0.50305(8) 0.0149(3) Uani 1 1 d .
C13 C 0.18761(12) -0.27694(14) -0.55451(8) 0.0158(3) Uani 1 1 d .
C14 C 0.26039(12) -0.31860(15) -0.56779(8) 0.0172(3) Uani 1 1 d .
H14 H 0.3046 -0.3887 -0.5433 0.021 Uiso 1 1 calc R
C15 C 0.26022(13) -0.24247(16) -0.62310(9) 0.0231(3) Uani 1 1 d .
H15 H 0.3052 -0.2561 -0.6394 0.028 Uiso 1 1 calc R
C16 C 0.18909(14) -0.14840(16) -0.65011(10) 0.0256(4) Uani 1 1 d .
H16 H 0.1791 -0.0892 -0.6871 0.031 Uiso 1 1 calc R
C17 C 0.38434(11) -0.61571(15) -0.23408(8) 0.0163(3) Uani 1 1 d .
C18 C 0.38791(13) -0.50920(17) -0.19613(10) 0.0249(4) Uani 1 1 d .
H18 H 0.3443 -0.4408 -0.2254 0.030 Uiso 1 1 calc R
C19 C 0.45573(15) -0.5028(2) -0.11491(11) 0.0345(4) Uani 1 1 d .
H19 H 0.4588 -0.4297 -0.0889 0.041 Uiso 1 1 calc R
C20 C 0.51870(14) -0.6030(2) -0.07213(10) 0.0344(5) Uani 1 1 d .
H20 H 0.5651 -0.5981 -0.0169 0.041 Uiso 1 1 calc R
C21 C 0.51416(14) -0.70984(19) -0.10957(10) 0.0297(4) Uani 1 1 d .
H21 H 0.5567 -0.7788 -0.0801 0.036 Uiso 1 1 calc R
C22 C 0.44729(12) -0.71636(16) -0.19049(9) 0.0220(3) Uani 1 1 d .
H22 H 0.4445 -0.7898 -0.2162 0.026 Uiso 1 1 calc R
C23 C 0.41211(11) -0.59800(13) -0.35587(8) 0.0147(3) Uani 1 1 d .
C24 C 0.51511(12) -0.56314(15) -0.29527(9) 0.0185(3) Uani 1 1 d .
H24 H 0.5338 -0.5550 -0.2438 0.022 Uiso 1 1 calc R
C25 C 0.59054(13) -0.54028(16) -0.30973(10) 0.0226(3) Uani 1 1 d .
H25 H 0.6602 -0.5156 -0.2683 0.027 Uiso 1 1 calc R
C26 C 0.56399(13) -0.55357(15) -0.38452(10) 0.0223(3) Uani 1 1 d .
H26 H 0.6152 -0.5369 -0.3945 0.027 Uiso 1 1 calc R
C27 C 0.46239(13) -0.59124(15) -0.44488(9) 0.0219(3) Uani 1 1 d .
H27 H 0.4451 -0.6030 -0.4957 0.026 Uiso 1 1 calc R
C28 C 0.38589(12) -0.61186(14) -0.43118(9) 0.0180(3) Uani 1 1 d .
H28 H 0.3160 -0.6353 -0.4729 0.022 Uiso 1 1 calc R
C29 C 0.26303(11) -0.77683(13) -0.36745(8) 0.0146(3) Uani 1 1 d .
C30 C 0.31417(12) -0.86492(14) -0.38347(9) 0.0180(3) Uani 1 1 d .
H30 H 0.3773 -0.8440 -0.3787 0.022 Uiso 1 1 calc R
C31 C 0.27203(13) -0.98328(15) -0.40645(9) 0.0221(3) Uani 1 1 d .
H31 H 0.3065 -1.0429 -0.4175 0.027 Uiso 1 1 calc R
C32 C 0.18035(14) -1.01478(15) -0.41334(10) 0.0245(3) Uani 1 1 d .
H32 H 0.1517 -1.0955 -0.4295 0.029 Uiso 1 1 calc R
C33 C 0.13025(13) -0.92814(15) -0.39652(10) 0.0238(3) Uani 1 1 d .
H33 H 0.0679 -0.9502 -0.4006 0.029 Uiso 1 1 calc R
C34 C 0.17101(12) -0.80925(14) -0.37373(9) 0.0187(3) Uani 1 1 d .
H34 H 0.1364 -0.7503 -0.3625 0.022 Uiso 1 1 calc R
N1 N 0.08041(10) -0.35662(11) -0.44889(7) 0.0151(2) Uani 1 1 d .
N2 N 0.08521(10) -0.28885(12) -0.50332(7) 0.0162(2) Uani 1 1 d .
Ni1 Ni 0.180318(14) -0.479801(17) -0.399210(10) 0.01325(6) Uani 1 1 d .
O1 O 0.13193(8) -0.53489(10) -0.34348(6) 0.0173(2) Uani 1 1 d .
O2 O 0.22484(8) -0.42379(10) -0.45855(6) 0.0161(2) Uani 1 1 d .
P1 P 0.30948(3) -0.61832(3) -0.33986(2) 0.01241(8) Uani 1 1 d .
S1 S 0.11974(3) -0.14876(4) -0.61006(2) 0.02464(10) Uani 1 1 d .

loop_
_atom_site_aniso_label
_atom_site_aniso_U_11
_atom_site_aniso_U_22
_atom_site_aniso_U_33
_atom_site_aniso_U_23
_atom_site_aniso_U_13
_atom_site_aniso_U_12
C1 0.0115(6) 0.0178(7) 0.0148(7) -0.0036(5) 0.0060(6) -0.0016(5)
C2 0.0152(7) 0.0194(7) 0.0179(7) -0.0017(6) 0.0081(6) -0.0027(6)
C3 0.0165(7) 0.0236(8) 0.0204(7) -0.0039(6) 0.0110(6) -0.0060(6)
C4 0.0126(7) 0.0251(8) 0.0178(7) -0.0078(6) 0.0074(6) -0.0047(6)
C5 0.0176(7) 0.0316(9) 0.0247(8) -0.0098(7) 0.0136(7) -0.0064(7)
C6 0.0177(7) 0.0345(10) 0.0285(9) -0.0116(7) 0.0141(7) -0.0005(7)
C7 0.0191(8) 0.0272(9) 0.0255(8) -0.0067(7) 0.0109(7) 0.0042(7)
C8 0.0173(7) 0.0246(8) 0.0183(7) -0.0041(6) 0.0088(6) 0.0024(6)
C9 0.0125(7) 0.0220(8) 0.0144(7) -0.0062(6) 0.0056(6) -0.0013(6)
C10 0.0120(6) 0.0179(7) 0.0142(7) -0.0039(5) 0.0058(6) -0.0011(5)
C11 0.0130(6) 0.0164(7) 0.0159(7) -0.0020(6) 0.0062(6) 0.0031(6)
C12 0.0138(6) 0.0142(7) 0.0121(6) -0.0027(5) 0.0049(6) -0.0009(5)
C13 0.0148(7) 0.0152(7) 0.0121(6) -0.0002(5) 0.0049(6) 0.0012(5)
C14 0.0154(7) 0.0203(7) 0.0129(6) 0.0008(6) 0.0065(6) -0.0024(6)
C15 0.0236(8) 0.0270(9) 0.0209(8) 0.0033(6) 0.0142(7) 0.0032(7)
C16 0.0313(9) 0.0266(9) 0.0213(8) 0.0085(7) 0.0168(7) 0.0070(7)
C17 0.0117(6) 0.0246(8) 0.0141(7) 0.0002(6) 0.0084(6) -0.0029(6)
C18 0.0212(8) 0.0336(9) 0.0221(8) -0.0048(7) 0.0140(7) 0.0020(7)
C19 0.0285(9) 0.0544(13) 0.0238(9) -0.0145(8) 0.0170(8) -0.0036(9)
C20 0.0214(8) 0.0667(14) 0.0137(7) -0.0019(8) 0.0094(7) -0.0078(9)
C21 0.0204(8) 0.0428(11) 0.0188(8) 0.0097(7) 0.0074(7) -0.0047(7)
C22 0.0167(7) 0.0266(8) 0.0181(7) 0.0035(6) 0.0074(6) -0.0032(6)
C23 0.0145(7) 0.0139(7) 0.0172(7) 0.0023(5) 0.0102(6) 0.0024(5)
C24 0.0169(7) 0.0222(8) 0.0172(7) -0.0010(6) 0.0103(6) -0.0017(6)
C25 0.0165(7) 0.0267(9) 0.0253(8) 0.0007(7) 0.0125(7) -0.0020(6)
C26 0.0230(8) 0.0232(8) 0.0302(9) 0.0052(7) 0.0209(7) 0.0044(6)
C27 0.0271(8) 0.0240(8) 0.0204(7) 0.0035(6) 0.0172(7) 0.0044(7)
C28 0.0176(7) 0.0202(8) 0.0159(7) 0.0010(6) 0.0095(6) 0.0012(6)
C29 0.0132(6) 0.0141(7) 0.0126(6) 0.0015(5) 0.0053(6) 0.0016(5)
C30 0.0168(7) 0.0198(8) 0.0168(7) 0.0027(6) 0.0094(6) 0.0041(6)
C31 0.0252(8) 0.0178(8) 0.0220(8) -0.0010(6) 0.0129(7) 0.0053(6)
C32 0.0253(8) 0.0161(8) 0.0263(8) -0.0031(6) 0.0117(7) -0.0020(6)
C33 0.0177(7) 0.0205(8) 0.0311(9) -0.0020(7) 0.0131(7) -0.0031(6)
C34 0.0165(7) 0.0173(7) 0.0214(7) 0.0002(6) 0.0105(6) 0.0020(6)
N1 0.0140(6) 0.0148(6) 0.0132(6) -0.0005(5) 0.0061(5) 0.0009(5)
N2 0.0168(6) 0.0162(6) 0.0146(6) 0.0008(5) 0.0085(5) 0.0016(5)
Ni1 0.01132(9) 0.01315(10) 0.01417(10) 0.00127(7) 0.00679(8) 0.00225(7)
O1 0.0145(5) 0.0167(5) 0.0210(5) 0.0029(4) 0.0106(4) 0.0035(4)
O2 0.0145(5) 0.0166(5) 0.0159(5) 0.0033(4) 0.0081(4) 0.0040(4)
P1 0.01050(16) 0.01375(18) 0.01250(17) 0.00099(13) 0.00641(14) 0.00135(13)
S1 0.0283(2) 0.0247(2) 0.0230(2) 0.00876(16) 0.01615(18) 0.01097(17)

loop_
_atom_type_symbol
_atom_type_description
_atom_type_scat_dispersion_real
_atom_type_scat_dispersion_imag
_atom_type_scat_source
C C 0.0033 0.0016 'International Tables Vol C Tables 4.2.6.8 and 6.1.1.4'
H H 0.0000 0.0000 'International Tables Vol C Tables 4.2.6.8 and 6.1.1.4'
N N 0.0061 0.0033 'International Tables Vol C Tables 4.2.6.8 and 6.1.1.4'
Ni Ni 0.3393 1.1124 'International Tables Vol C Tables 4.2.6.8 and 6.1.1.4'
O O 0.0106 0.0060 'International Tables Vol C Tables 4.2.6.8 and 6.1.1.4'
P P 0.1023 0.0942 'International Tables Vol C Tables 4.2.6.8 and 6.1.1.4'
S S 0.1246 0.1234 'International Tables Vol C Tables 4.2.6.8 and 6.1.1.4'

loop_
_geom_angle_atom_site_label_1
_geom_angle_atom_site_label_2
_geom_angle_atom_site_label_3
_geom_angle
O1 C1 C10 125.09(14)
O1 C1 C2 115.44(14)
C10 C1 C2 119.46(14)
C3 C2 C1 121.10(15)
C3 C2 H2 119.5
C1 C2 H2 119.5
C2 C3 C4 121.46(15)
C2 C3 H3 119.3
C4 C3 H3 119.3
C5 C4 C9 119.90(15)
C5 C4 C3 120.93(15)
C9 C4 C3 119.17(14)
C6 C5 C4 121.25(16)
C6 C5 H5 119.4
C4 C5 H5 119.4
C5 C6 C7 119.21(15)
C5 C6 H6 120.4
C7 C6 H6 120.4
C8 C7 C6 120.88(16)
C8 C7 H7 119.6
C6 C7 H7 119.6
C7 C8 C9 121.32(16)
C7 C8 H8 119.3
C9 C8 H8 119.3
C8 C9 C4 117.42(14)
C8 C9 C10 123.33(14)
C4 C9 C10 119.24(14)
C1 C10 C11 120.78(13)
C1 C10 C9 119.40(14)
C11 C10 C9 119.81(14)
N1 C11 C10 123.68(14)
N1 C11 H11 118.2
C10 C11 H11 118.2
N2 C12 O2 124.00(14)
N2 C12 C13 118.80(13)
O2 C12 C13 117.19(13)
C14 C13 C12 126.79(14)
C14 C13 S1 111.82(11)
C12 C13 S1 121.35(11)
C13 C14 C15 111.20(14)
C13 C14 H14 124.4
C15 C14 H14 124.4
C16 C15 C14 113.05(15)
C16 C15 H15 123.5
C14 C15 H15 123.5
C15 C16 S1 112.38(13)
C15 C16 H16 123.8
S1 C16 H16 123.8
C18 C17 C22 119.60(15)
C18 C17 P1 120.18(12)
C22 C17 P1 119.87(12)
C17 C18 C19 119.84(17)
C17 C18 H18 120.1
C19 C18 H18 120.1
C20 C19 C18 120.11(18)
C20 C19 H19 119.9
C18 C19 H19 119.9
C21 C20 C19 120.23(16)
C21 C20 H20 119.9
C19 C20 H20 119.9
C20 C21 C22 119.87(18)
C20 C21 H21 120.1
C22 C21 H21 120.1
C21 C22 C17 120.33(17)
C21 C22 H22 119.8
C17 C22 H22 119.8
C24 C23 C28 119.32(14)
C24 C23 P1 121.33(11)
C28 C23 P1 119.29(11)
C25 C24 C23 120.45(14)
C25 C24 H24 119.8
C23 C24 H24 119.8
C26 C25 C24 119.99(15)
C26 C25 H25 120.0
C24 C25 H25 120.0
C25 C26 C27 119.99(15)
C25 C26 H26 120.0
C27 C26 H26 120.0
C26 C27 C28 120.33(15)
C26 C27 H27 119.8
C28 C27 H27 119.8
C27 C28 C23 119.89(14)
C27 C28 H28 120.1
C23 C28 H28 120.1
C34 C29 C30 119.62(14)
C34 C29 P1 117.31(11)
C30 C29 P1 123.06(12)
C31 C30 C29 119.68(14)
C31 C30 H30 120.2
C29 C30 H30 120.2
C32 C31 C30 120.57(15)
C32 C31 H31 119.7
C30 C31 H31 119.7
C31 C32 C33 119.88(15)
C31 C32 H32 120.1
C33 C32 H32 120.1
C32 C33 C34 120.35(15)
C32 C33 H33 119.8
C34 C33 H33 119.8
C33 C34 C29 119.88(14)
C33 C34 H34 120.1
C29 C34 H34 120.1
C11 N1 N2 116.92(12)
C11 N1 Ni1 128.27(11)
N2 N1 Ni1 114.74(9)
C12 N2 N1 107.46(12)
O1 Ni1 N1 94.54(6)
O1 Ni1 O2 178.13(5)
N1 Ni1 O2 84.16(5)
O1 Ni1 P1 89.38(4)
N1 Ni1 P1 175.38(4)
O2 Ni1 P1 91.97(4)
C1 O1 Ni1 127.19(10)
C12 O2 Ni1 109.63(9)
C17 P1 C23 102.87(7)
C17 P1 C29 104.92(7)
C23 P1 C29 106.28(7)
C17 P1 Ni1 113.79(5)
C23 P1 Ni1 114.36(5)
C29 P1 Ni1 113.56(5)
C16 S1 C13 91.54(8)

loop_
_geom_bond_atom_site_label_1
_geom_bond_atom_site_label_2
_geom_bond_distance
C1 O1 1.3185(18)
C1 C10 1.411(2)
C1 C2 1.431(2)
C2 C3 1.360(2)
C2 H2 0.9500
C3 C4 1.427(2)
C3 H3 0.9500
C4 C5 1.418(2)
C4 C9 1.422(2)
C5 C6 1.373(3)
C5 H5 0.9500
C6 C7 1.403(3)
C6 H6 0.9500
C7 C8 1.381(2)
C7 H7 0.9500
C8 C9 1.419(2)
C8 H8 0.9500
C9 C10 1.456(2)
C10 C11 1.428(2)
C11 N1 1.3026(19)
C11 H11 0.9500
C12 N2 1.3078(19)
C12 O2 1.3087(18)
C12 C13 1.463(2)
C13 C14 1.387(2)
C13 S1 1.7251(16)
C14 C15 1.428(2)
C14 H14 0.9500
C15 C16 1.360(2)
C15 H15 0.9500
C16 S1 1.7103(17)
C16 H16 0.9500
C17 C18 1.388(2)
C17 C22 1.394(2)
C17 P1 1.8190(16)
C18 C19 1.395(2)
C18 H18 0.9500
C19 C20 1.386(3)
C19 H19 0.9500
C20 C21 1.380(3)
C20 H20 0.9500
C21 C22 1.390(2)
C21 H21 0.9500
C22 H22 0.9500
C23 C24 1.396(2)
C23 C28 1.399(2)
C23 P1 1.8215(15)
C24 C25 1.391(2)
C24 H24 0.9500
C25 C26 1.386(2)
C25 H25 0.9500
C26 C27 1.390(2)
C26 H26 0.9500
C27 C28 1.392(2)
C27 H27 0.9500
C28 H28 0.9500
C29 C34 1.398(2)
C29 C30 1.402(2)
C29 P1 1.8231(17)
C30 C31 1.393(2)
C30 H30 0.9500
C31 C32 1.384(2)
C31 H31 0.9500
C32 C33 1.390(2)
C32 H32 0.9500
C33 C34 1.392(2)
C33 H33 0.9500
C34 H34 0.9500
N1 N2 1.4007(17)
N1 Ni1 1.8414(13)
Ni1 O1 1.8236(11)
Ni1 O2 1.8481(11)
Ni1 P1 2.2166(8)

loop_
_geom_torsion_atom_site_label_1
_geom_torsion_atom_site_label_2
_geom_torsion_atom_site_label_3
_geom_torsion_atom_site_label_4
_geom_torsion
O1 C1 C2 C3 176.86(14)
C10 C1 C2 C3 -2.7(2)
C1 C2 C3 C4 -0.5(2)
C2 C3 C4 C5 -178.56(15)
C2 C3 C4 C9 1.3(2)
C9 C4 C5 C6 -0.1(2)
C3 C4 C5 C6 179.73(15)
C4 C5 C6 C7 -0.8(2)
C5 C6 C7 C8 0.4(3)
C6 C7 C8 C9 0.8(2)
C7 C8 C9 C4 -1.6(2)
C7 C8 C9 C10 178.80(15)
C5 C4 C9 C8 1.3(2)
C3 C4 C9 C8 -178.57(14)
C5 C4 C9 C10 -179.14(13)
C3 C4 C9 C10 1.0(2)
O1 C1 C10 C11 6.9(2)
C2 C1 C10 C11 -173.66(13)
O1 C1 C10 C9 -174.58(13)
C2 C1 C10 C9 4.9(2)
C8 C9 C10 C1 175.47(14)
C4 C9 C10 C1 -4.1(2)
C8 C9 C10 C11 -6.0(2)
C4 C9 C10 C11 174.47(13)
C1 C10 C11 N1 -2.1(2)
C9 C10 C11 N1 179.38(14)
N2 C12 C13 C14 -173.08(14)
O2 C12 C13 C14 7.7(2)
N2 C12 C13 S1 4.40(19)
O2 C12 C13 S1 -174.80(10)
C12 C13 C14 C15 178.58(14)
S1 C13 C14 C15 0.90(17)
C13 C14 C15 C16 -0.5(2)
C14 C15 C16 S1 -0.2(2)
C22 C17 C18 C19 1.2(2)
P1 C17 C18 C19 -172.07(13)
C17 C18 C19 C20 -0.6(3)
C18 C19 C20 C21 -0.4(3)
C19 C20 C21 C22 0.9(3)
C20 C21 C22 C17 -0.3(2)
C18 C17 C22 C21 -0.7(2)
P1 C17 C22 C21 172.55(12)
C28 C23 C24 C25 1.1(2)
P1 C23 C24 C25 -175.79(12)
C23 C24 C25 C26 -0.8(2)
C24 C25 C26 C27 -0.8(3)
C25 C26 C27 C28 2.1(2)
C26 C27 C28 C23 -1.8(2)
C24 C23 C28 C27 0.2(2)
P1 C23 C28 C27 177.16(12)
C34 C29 C30 C31 0.8(2)
P1 C29 C30 C31 -178.10(12)
C29 C30 C31 C32 -0.2(2)
C30 C31 C32 C33 -0.6(3)
C31 C32 C33 C34 0.8(3)
C32 C33 C34 C29 -0.2(2)
C30 C29 C34 C33 -0.6(2)
P1 C29 C34 C33 178.38(12)
C10 C11 N1 N2 178.43(13)
C10 C11 N1 Ni1 -4.5(2)
O2 C12 N2 N1 -0.10(19)
C13 C12 N2 N1 -179.25(12)
C11 N1 N2 C12 176.55(13)
Ni1 N1 N2 C12 -0.87(14)
C11 N1 Ni1 O1 5.41(14)
N2 N1 Ni1 O1 -177.52(10)
C11 N1 Ni1 O2 -175.93(14)
N2 N1 Ni1 O2 1.14(10)
C10 C1 O1 Ni1 -4.7(2)
C2 C1 O1 Ni1 175.76(10)
N1 Ni1 O1 C1 -0.84(13)
P1 Ni1 O1 C1 176.73(12)
N2 C12 O2 Ni1 0.99(18)
C13 C12 O2 Ni1 -179.85(10)
N1 Ni1 O2 C12 -1.11(10)
P1 Ni1 O2 C12 -178.58(9)
C18 C17 P1 C23 100.12(13)
C22 C17 P1 C23 -73.10(13)
C18 C17 P1 C29 -148.88(13)
C22 C17 P1 C29 37.90(14)
C18 C17 P1 Ni1 -24.17(14)
C22 C17 P1 Ni1 162.62(10)
C24 C23 P1 C17 -11.67(14)
C28 C23 P1 C17 171.42(12)
C24 C23 P1 C29 -121.66(13)
C28 C23 P1 C29 61.44(13)
C24 C23 P1 Ni1 112.24(12)
C28 C23 P1 Ni1 -64.67(13)
C34 C29 P1 C17 82.59(12)
C30 C29 P1 C17 -98.45(13)
C34 C29 P1 C23 -168.87(11)
C30 C29 P1 C23 10.09(14)
C34 C29 P1 Ni1 -42.28(13)
C30 C29 P1 Ni1 136.69(11)
O1 Ni1 P1 C17 -51.26(7)
O2 Ni1 P1 C17 130.02(6)
O1 Ni1 P1 C23 -169.10(6)
O2 Ni1 P1 C23 12.18(6)
O1 Ni1 P1 C29 68.69(7)
O2 Ni1 P1 C29 -110.03(6)
C15 C16 S1 C13 0.61(15)
C14 C13 S1 C16 -0.87(13)
C12 C13 S1 C16 -178.69(13)
